data_2022433
loop_
_publ_author_name
'Al-Dabbagh, Areej'
'Guo, Zhifang'
'Junk, Peter'
'Wang, Jun'

_publ_section_title
;
 Synthesis and characterization of a range of antimony(I/III)
 <i>N</i>,<i>N</i>'-bis(2,6-diisopropylphenyl)formamidinate complexes
;
_journal_coeditor_code EP3019
_journal_issue 9
_journal_name_full 'Acta Crystallographica Section C'
_journal_page_first
;
;
_journal_paper_doi 10.1107/S2053229621008512
_journal_volume 77
_journal_year 2021
_chemical_formula_iupac '[Sb Br (C25 H35 N2)2]'
_chemical_formula_moiety 'C50 H70 Br N4 Sb'
_chemical_formula_sum 'C50 H70 Br N4 Sb'
_chemical_formula_weight 928.76
_chemical_name_systematic Bis[<i>N</i>,<i>N</i>'-bis(2,6-diisopropylphenyl)formamidinato]bromidoantimony(III)
_space_group_crystal_system monoclinic
_space_group_IT_number 14
_space_group_name_Hall '-P 2ybc'
_space_group_name_H-M_alt 'P 1 21/c 1'
_atom_sites_solution_hydrogens geom
_atom_sites_solution_primary dual
_audit_creation_method
;
Olex2 1.3
(compiled 2020.07.31 svn.rc2a77460 for OlexSys, GUI svn.r6145)
;
_cell_angle_alpha 90
_cell_angle_beta 96.886(4)
_cell_angle_gamma 90
_cell_formula_units_Z 4
_cell_length_a 18.7239(14)
_cell_length_b 20.5497(17)
_cell_length_c 12.9785(10)
_cell_measurement_reflns_used 8130
_cell_measurement_temperature 123
_cell_measurement_theta_max 22.37
_cell_measurement_theta_min 2.19
_cell_volume 4957.7(7)
_computing_cell_refinement
;
SAINT (Bruker, 2012)
;
_computing_data_collection
;
APEX2 (Bruker, 2012)
;
_computing_data_reduction
;
SAINT (Bruker, 2012)
;
_computing_molecular_graphics
;
OLEX2 (Dolomanov <i>et al.</i>, 2009) and
X-SEED (Barbour, 2001)
;
_computing_publication_material
;
OLEX2 (Dolomanov <i>et al.</i>, 2009)
;
_computing_structure_refinement
;
SHELXL2018 (Sheldrick, 2015<i>b</i>)
;
_computing_structure_solution
;
SHELXT2014 (Sheldrick, 2015<i>a</i>)
;
_diffrn_ambient_temperature 123
_diffrn_measured_fraction_theta_full 0.999
_diffrn_measured_fraction_theta_max 0.999
_diffrn_measurement_device_type 'Bruker APEXII CCD'
_diffrn_measurement_method '\f and \w scans'
_diffrn_radiation_type MoK\a
_diffrn_radiation_wavelength 0.71073
_diffrn_reflns_av_R_equivalents 0.1091
_diffrn_reflns_av_unetI/netI 0.0691
_diffrn_reflns_limit_h_max 22
_diffrn_reflns_limit_h_min -22
_diffrn_reflns_limit_k_max 24
_diffrn_reflns_limit_k_min -23
_diffrn_reflns_limit_l_max 15
_diffrn_reflns_limit_l_min -15
_diffrn_reflns_number 63607
_diffrn_reflns_theta_full 25.000
_diffrn_reflns_theta_max 25.000
_diffrn_reflns_theta_min 1.477
_diffrn_source APEXII
_diffrn_standards_number 0
_exptl_absorpt_coefficient_mu 1.397
_exptl_absorpt_correction_T_max 0.7460
_exptl_absorpt_correction_T_min 0.4437
_exptl_absorpt_correction_type multi-scan
_exptl_absorpt_process_details
;
(SADABS; Bruker, 2012)
;
_exptl_crystal_colour yellow
_exptl_crystal_density_diffrn 1.244
_exptl_crystal_description block
_exptl_crystal_F_000 1936
_exptl_crystal_size_max 0.5
_exptl_crystal_size_mid 0.35
_exptl_crystal_size_min 0.07
_refine_diff_density_max 0.616
_refine_diff_density_min -0.738
_refine_ls_extinction_coef 0.00057(10)
_refine_ls_extinction_expression Fc^*^=kFc[1+0.001xFc^2^\l^3^/sin(2\q)]^-1/4^
_refine_ls_extinction_method
;
SHELXL2018 (Sheldrick, 2015<i>b</i>)
;
_refine_ls_goodness_of_fit_ref 1.010
_refine_ls_hydrogen_treatment constr
_refine_ls_matrix_type full
_refine_ls_number_parameters 522
_refine_ls_number_reflns 8731
_refine_ls_number_restraints 0
_refine_ls_restrained_S_all 1.010
_refine_ls_R_factor_all 0.0821
_refine_ls_R_factor_gt 0.0398
_refine_ls_shift/su_max 0.001
_refine_ls_shift/su_mean 0.000
_refine_ls_structure_factor_coef Fsqd
_refine_ls_weighting_details 'w=1/[\s^2^(Fo^2^)+(0.0409P)^2^+1.9059P] where P=(Fo^2^+2Fc^2^)/3'
_refine_ls_weighting_scheme calc
_refine_ls_wR_factor_gt 0.0855
_refine_ls_wR_factor_ref 0.1024
_reflns_number_gt 5851
_reflns_number_total 8731
_reflns_threshold_expression 'I > 2\s(I)'
_cod_data_source_file ep3019sup1.cif
_cod_data_source_block 3
_cod_database_code 2022433
_shelx_space_group_comment
;
The symmetry employed for this shelxl refinement is uniquely defined
by the following loop, which should always be used as a source of
symmetry information in preference to the above space-group names.
They are only intended as comments.
;
_shelx_estimated_absorpt_t_min 0.542
_shelx_estimated_absorpt_t_max 0.909

loop_
_space_group_symop_operation_xyz
'x, y, z'
'-x, y+1/2, -z+1/2'
'-x, -y, -z'
'x, -y-1/2, z-1/2'

loop_
_atom_site_type_symbol
_atom_site_label
_atom_site_fract_x
_atom_site_fract_y
_atom_site_fract_z
_atom_site_U_iso_or_equiv
_atom_site_adp_type
_atom_site_calc_flag
_atom_site_occupancy
_atom_site_disorder_assembly
_atom_site_disorder_group
Sb Sb1 0.73919(2) 0.56976(2) 0.78439(2) 0.04091(10) Uani d 1 . .
Br Br1 0.76869(3) 0.69031(2) 0.76428(5) 0.08041(18) Uani d 1 . .
N N2 0.80244(15) 0.45545(14) 0.7867(2) 0.0362(7) Uani d 1 . .
N N3 0.70405(15) 0.55409(14) 0.6256(2) 0.0395(7) Uani d 1 . .
N N1 0.85411(15) 0.55473(14) 0.8053(2) 0.0386(7) Uani d 1 . .
N N4 0.61794(16) 0.61100(15) 0.6928(2) 0.0436(8) Uani d 1 . .
C C13 0.85842(18) 0.48990(17) 0.8182(3) 0.0370(9) Uani d 1 . .
H H13 0.901434 0.470028 0.849573 0.044 Uiso calc 1 . .
C C14 0.80496(18) 0.38667(17) 0.7979(3) 0.0368(9) Uani d 1 . .
C C15 0.83916(19) 0.34890(18) 0.7281(3) 0.0442(9) Uani d 1 . .
C C39 0.5506(2) 0.64398(19) 0.6915(3) 0.0470(10) Uani d 1 . .
C C38 0.6380(2) 0.58312(17) 0.6145(3) 0.0426(9) Uani d 1 . .
H H38 0.608127 0.582386 0.549958 0.051 Uiso calc 1 . .
C C34 0.71985(19) 0.51111(19) 0.5428(3) 0.0437(9) Uani d 1 . .
C C9 0.9084(2) 0.59421(18) 0.8656(3) 0.0478(10) Uani d 1 . .
C C16 0.8759(2) 0.3792(2) 0.6420(3) 0.0532(11) Uani d 1 . .
H H16 0.854863 0.423517 0.627842 0.064 Uiso calc 1 . .
C C22 0.7699(2) 0.35719(18) 0.8753(3) 0.0470(10) Uani d 1 . .
C C29 0.6879(2) 0.4501(2) 0.5324(3) 0.0532(11) Uani d 1 . .
C C4 0.9100(2) 0.5976(2) 0.9738(3) 0.0553(11) Uani d 1 . .
C C19 0.8374(2) 0.2816(2) 0.7388(4) 0.0625(12) Uani d 1 . .
H H19 0.860829 0.255136 0.693036 0.075 Uiso calc 1 . .
C C28 0.6391(2) 0.4225(2) 0.6072(3) 0.0584(11) Uani d 1 . .
H H28 0.650928 0.445179 0.675287 0.070 Uiso calc 1 . .
C C23 0.7325(2) 0.3968(2) 0.9517(3) 0.0629(12) Uani d 1 . .
H H23 0.746581 0.443347 0.944177 0.075 Uiso calc 1 . .
C C40 0.4989(2) 0.6148(2) 0.7469(3) 0.0544(11) Uani d 1 . .
C C8 0.9584(2) 0.6274(2) 0.8137(4) 0.0602(12) Uani d 1 . .
C C33 0.7630(2) 0.5348(2) 0.4705(3) 0.0612(12) Uani d 1 . .
C C21 0.7694(2) 0.2899(2) 0.8806(4) 0.0630(12) Uani d 1 . .
H H21 0.745202 0.269287 0.932059 0.076 Uiso calc 1 . .
C C47 0.5388(2) 0.7043(2) 0.6428(4) 0.0630(12) Uani d 1 . .
C C10 0.9569(3) 0.6257(2) 0.6974(4) 0.0723(14) Uani d 1 . .
H H10 0.908785 0.608805 0.667528 0.087 Uiso calc 1 . .
C C3 0.8553(2) 0.5656(2) 1.0334(3) 0.0671(13) Uani d 1 . .
H H3 0.822379 0.539643 0.982685 0.080 Uiso calc 1 . .
C C41 0.5139(2) 0.5513(2) 0.8020(3) 0.0642(12) Uani d 1 . .
H H41 0.551284 0.528578 0.766340 0.077 Uiso calc 1 . .
C C20 0.8026(3) 0.2526(2) 0.8140(4) 0.0725(14) Uani d 1 . .
H H20 0.801643 0.206478 0.819510 0.087 Uiso calc 1 . .
C C44 0.4357(2) 0.6489(3) 0.7539(4) 0.0760(15) Uani d 1 . .
H H44 0.400474 0.631049 0.792675 0.091 Uiso calc 1 . .
C C5 0.9656(3) 0.6334(2) 1.0286(4) 0.0740(14) Uani d 1 . .
H H5 0.967998 0.636234 1.101992 0.089 Uiso calc 1 . .
C C18 0.8644(3) 0.3404(3) 0.5410(3) 0.0806(15) Uani d 1 . .
H H18A 0.892833 0.300282 0.548748 0.121 Uiso calc 1 . .
H H18B 0.879793 0.366547 0.484467 0.121 Uiso calc 1 . .
H H18C 0.813352 0.329546 0.525095 0.121 Uiso calc 1 . .
C C7 1.0128(3) 0.6615(3) 0.8740(5) 0.0866(16) Uani d 1 . .
H H7 1.048259 0.683473 0.840656 0.104 Uiso calc 1 . .
C C26 0.6480(3) 0.3495(2) 0.6265(4) 0.0838(16) Uani d 1 . .
H H26A 0.625451 0.325553 0.565794 0.126 Uiso calc 1 . .
H H26B 0.624825 0.337326 0.687572 0.126 Uiso calc 1 . .
H H26C 0.699259 0.338699 0.638527 0.126 Uiso calc 1 . .
C C6 1.0163(3) 0.6641(3) 0.9799(5) 0.0913(17) Uani d 1 . .
H H6 1.054088 0.687436 1.019108 0.110 Uiso calc 1 . .
C C30 0.6986(3) 0.4130(2) 0.4444(4) 0.0820(16) Uani d 1 . .
H H30 0.676566 0.371445 0.434547 0.098 Uiso calc 1 . .
C C27 0.5596(3) 0.4360(2) 0.5691(4) 0.0866(16) Uani d 1 . .
H H27A 0.551774 0.483074 0.563221 0.130 Uiso calc 1 . .
H H27B 0.529398 0.417861 0.618642 0.130 Uiso calc 1 . .
H H27C 0.546979 0.415667 0.501025 0.130 Uiso calc 1 . .
C C17 0.9564(2) 0.3872(3) 0.6738(4) 0.0896(17) Uani d 1 . .
H H17A 0.964397 0.414632 0.735903 0.134 Uiso calc 1 . .
H H17B 0.978345 0.407791 0.617122 0.134 Uiso calc 1 . .
H H17C 0.978294 0.344426 0.688796 0.134 Uiso calc 1 . .
C C43 0.5467(3) 0.5621(3) 0.9144(4) 0.0937(17) Uani d 1 . .
H H43A 0.591171 0.587352 0.915361 0.141 Uiso calc 1 . .
H H43B 0.557361 0.519996 0.948058 0.141 Uiso calc 1 . .
H H43C 0.512473 0.586057 0.951700 0.141 Uiso calc 1 . .
C C46 0.4732(3) 0.7350(3) 0.6511(4) 0.0866(16) Uani d 1 . .
H H46 0.463372 0.775788 0.617905 0.104 Uiso calc 1 . .
C C35 0.7929(3) 0.6030(3) 0.4755(4) 0.0860(16) Uani d 1 . .
H H35 0.801057 0.615708 0.550363 0.103 Uiso calc 1 . .
C C48 0.5935(3) 0.7378(2) 0.5841(4) 0.0796(15) Uani d 1 . .
H H48 0.637940 0.710392 0.591442 0.096 Uiso calc 1 . .
C C32 0.7717(3) 0.4951(3) 0.3854(4) 0.0861(16) Uani d 1 . .
H H32 0.800626 0.510057 0.334883 0.103 Uiso calc 1 . .
C C45 0.4230(3) 0.7080(3) 0.7058(5) 0.0898(18) Uani d 1 . .
H H45 0.378974 0.730123 0.710643 0.108 Uiso calc 1 . .
C C31 0.7402(4) 0.4361(3) 0.3733(4) 0.100(2) Uani d 1 . .
H H31 0.747160 0.410401 0.314507 0.120 Uiso calc 1 . .
C C49 0.5661(3) 0.7421(3) 0.4679(4) 0.111(2) Uani d 1 . .
H H49A 0.557667 0.698120 0.439716 0.166 Uiso calc 1 . .
H H49B 0.602208 0.763988 0.431373 0.166 Uiso calc 1 . .
H H49C 0.521095 0.766825 0.458418 0.166 Uiso calc 1 . .
C C42 0.4485(3) 0.5058(3) 0.7948(5) 0.1040(19) Uani d 1 . .
H H42A 0.411374 0.525043 0.832461 0.156 Uiso calc 1 . .
H H42B 0.463095 0.463601 0.825520 0.156 Uiso calc 1 . .
H H42C 0.429348 0.499805 0.721794 0.156 Uiso calc 1 . .
C C24 0.7552(4) 0.3772(3) 1.0636(4) 0.119(2) Uani d 1 . .
H H24A 0.737589 0.409490 1.110141 0.179 Uiso calc 1 . .
H H24B 0.807787 0.374996 1.076320 0.179 Uiso calc 1 . .
H H24C 0.734824 0.334486 1.076720 0.179 Uiso calc 1 . .
C C25 0.6516(3) 0.3928(3) 0.9274(5) 0.113(2) Uani d 1 . .
H H25A 0.636553 0.347122 0.926448 0.169 Uiso calc 1 . .
H H25B 0.636808 0.412435 0.859338 0.169 Uiso calc 1 . .
H H25C 0.628924 0.416326 0.980608 0.169 Uiso calc 1 . .
C C11 1.0137(3) 0.5786(3) 0.6672(5) 0.124(2) Uani d 1 . .
H H11A 1.061661 0.594514 0.694445 0.186 Uiso calc 1 . .
H H11B 1.010138 0.575586 0.591402 0.186 Uiso calc 1 . .
H H11C 1.005965 0.535576 0.696299 0.186 Uiso calc 1 . .
C C2 0.8896(3) 0.5188(3) 1.1150(4) 0.104(2) Uani d 1 . .
H H2A 0.917810 0.486333 1.082145 0.156 Uiso calc 1 . .
H H2B 0.851935 0.496937 1.148341 0.156 Uiso calc 1 . .
H H2C 0.921216 0.542959 1.167243 0.156 Uiso calc 1 . .
C C12 0.9665(3) 0.6932(3) 0.6512(5) 0.121(2) Uani d 1 . .
H H12A 0.930710 0.723043 0.673769 0.181 Uiso calc 1 . .
H H12B 0.960117 0.690256 0.575243 0.181 Uiso calc 1 . .
H H12C 1.014945 0.709406 0.674829 0.181 Uiso calc 1 . .
C C1 0.8093(3) 0.6164(3) 1.0816(5) 0.125(2) Uani d 1 . .
H H1A 0.839951 0.642030 1.133104 0.187 Uiso calc 1 . .
H H1B 0.772017 0.594338 1.115457 0.187 Uiso calc 1 . .
H H1C 0.786705 0.645281 1.027137 0.187 Uiso calc 1 . .
C C50 0.6140(3) 0.8046(3) 0.6291(5) 0.121(2) Uani d 1 . .
H H50A 0.571393 0.832693 0.622668 0.181 Uiso calc 1 . .
H H50B 0.650849 0.823961 0.591000 0.181 Uiso calc 1 . .
H H50C 0.632923 0.800135 0.702451 0.181 Uiso calc 1 . .
C C36 0.8653(3) 0.6101(4) 0.4311(5) 0.152(3) Uani d 1 . .
H H36A 0.900549 0.580059 0.467229 0.228 Uiso calc 1 . .
H H36B 0.882769 0.654854 0.441118 0.228 Uiso calc 1 . .
H H36C 0.858699 0.599791 0.356862 0.228 Uiso calc 1 . .
C C37 0.7376(4) 0.6508(3) 0.4207(6) 0.139(3) Uani d 1 . .
H H37A 0.730570 0.641323 0.346135 0.208 Uiso calc 1 . .
H H37B 0.755389 0.695438 0.431663 0.208 Uiso calc 1 . .
H H37C 0.691779 0.646163 0.449239 0.208 Uiso calc 1 . .

loop_
_atom_site_aniso_label
_atom_site_aniso_U_11
_atom_site_aniso_U_22
_atom_site_aniso_U_33
_atom_site_aniso_U_12
_atom_site_aniso_U_13
_atom_site_aniso_U_23
Sb1 0.04499(16) 0.04314(17) 0.03471(15) 0.00390(12) 0.00522(11) -0.00164(12)
Br1 0.0799(3) 0.0379(3) 0.1157(4) 0.0033(2) -0.0201(3) -0.0061(3)
N2 0.0412(17) 0.0336(17) 0.0344(17) 0.0012(14) 0.0064(14) -0.0002(13)
N3 0.0414(17) 0.0382(18) 0.0389(18) 0.0058(14) 0.0044(14) 0.0046(14)
N1 0.0428(17) 0.0326(18) 0.0395(18) -0.0029(14) 0.0014(14) 0.0013(14)
N4 0.0427(18) 0.0435(19) 0.044(2) 0.0069(15) 0.0034(16) 0.0047(16)
C13 0.037(2) 0.041(2) 0.034(2) 0.0045(18) 0.0057(17) 0.0014(17)
C14 0.033(2) 0.032(2) 0.044(2) 0.0010(16) -0.0008(17) -0.0012(17)
C15 0.039(2) 0.039(2) 0.053(3) 0.0048(18) 0.0007(19) -0.0001(19)
C39 0.042(2) 0.045(2) 0.052(3) 0.0088(19) -0.004(2) -0.010(2)
C38 0.048(2) 0.038(2) 0.041(2) 0.0009(18) -0.0001(19) 0.0031(18)
C34 0.045(2) 0.048(3) 0.037(2) 0.0100(19) 0.0010(18) -0.0017(19)
C9 0.048(2) 0.037(2) 0.057(3) -0.0013(19) -0.001(2) -0.001(2)
C16 0.061(3) 0.052(3) 0.050(3) 0.005(2) 0.018(2) -0.009(2)
C22 0.049(2) 0.039(2) 0.053(3) -0.0045(19) 0.007(2) 0.0039(19)
C29 0.063(3) 0.054(3) 0.038(2) 0.013(2) -0.012(2) -0.006(2)
C4 0.056(3) 0.053(3) 0.054(3) -0.001(2) -0.003(2) -0.005(2)
C19 0.063(3) 0.046(3) 0.079(3) 0.013(2) 0.009(3) -0.008(2)
C28 0.065(3) 0.048(3) 0.058(3) -0.002(2) -0.010(2) -0.005(2)
C23 0.076(3) 0.056(3) 0.062(3) -0.009(2) 0.030(3) 0.007(2)
C40 0.049(3) 0.060(3) 0.053(3) 0.008(2) 0.004(2) -0.015(2)
C8 0.057(3) 0.050(3) 0.071(3) -0.014(2) -0.001(2) 0.008(2)
C33 0.064(3) 0.076(3) 0.043(3) 0.010(3) 0.007(2) 0.000(2)
C21 0.069(3) 0.051(3) 0.070(3) -0.009(2) 0.012(2) 0.013(2)
C47 0.056(3) 0.048(3) 0.080(3) 0.013(2) -0.014(2) -0.008(2)
C10 0.068(3) 0.080(4) 0.070(3) -0.022(3) 0.008(3) 0.023(3)
C3 0.072(3) 0.087(4) 0.042(2) -0.006(3) 0.005(2) -0.003(3)
C41 0.064(3) 0.069(3) 0.065(3) -0.004(2) 0.026(2) -0.005(2)
C20 0.080(3) 0.042(3) 0.095(4) 0.002(3) 0.009(3) 0.006(3)
C44 0.055(3) 0.084(4) 0.090(4) 0.009(3) 0.014(3) -0.029(3)
C5 0.084(4) 0.070(3) 0.064(3) -0.014(3) -0.010(3) -0.010(3)
C18 0.088(4) 0.095(4) 0.059(3) 0.007(3) 0.012(3) -0.020(3)
C7 0.083(4) 0.081(4) 0.093(4) -0.039(3) -0.002(3) 0.011(3)
C26 0.081(3) 0.056(3) 0.106(4) -0.006(3) -0.023(3) 0.011(3)
C6 0.090(4) 0.075(4) 0.101(5) -0.032(3) -0.021(4) -0.006(3)
C30 0.118(4) 0.065(3) 0.058(3) 0.009(3) -0.010(3) -0.018(3)
C27 0.070(3) 0.074(4) 0.111(4) -0.006(3) -0.008(3) 0.000(3)
C17 0.059(3) 0.136(5) 0.077(4) -0.017(3) 0.021(3) -0.019(3)
C43 0.110(4) 0.102(4) 0.072(4) 0.006(3) 0.022(3) 0.006(3)
C46 0.081(4) 0.056(3) 0.115(5) 0.022(3) -0.020(3) -0.007(3)
C35 0.090(4) 0.114(5) 0.059(3) -0.023(4) 0.032(3) 0.001(3)
C48 0.079(3) 0.056(3) 0.098(4) 0.000(3) -0.015(3) 0.025(3)
C32 0.102(4) 0.116(5) 0.044(3) 0.024(4) 0.024(3) -0.001(3)
C45 0.065(3) 0.085(4) 0.116(5) 0.028(3) -0.005(3) -0.037(4)
C31 0.145(6) 0.101(5) 0.054(3) 0.033(4) 0.012(4) -0.021(3)
C49 0.122(5) 0.106(5) 0.099(5) 0.003(4) -0.011(4) 0.031(4)
C42 0.102(4) 0.089(4) 0.125(5) -0.023(4) 0.031(4) -0.001(4)
C24 0.138(6) 0.162(7) 0.058(4) 0.018(5) 0.012(4) -0.008(4)
C25 0.077(4) 0.157(6) 0.109(5) 0.025(4) 0.028(4) -0.024(4)
C11 0.132(6) 0.162(7) 0.086(4) 0.028(5) 0.045(4) 0.025(4)
C2 0.109(4) 0.126(5) 0.073(4) -0.024(4) -0.006(3) 0.030(4)
C12 0.135(5) 0.106(5) 0.114(5) -0.046(4) -0.012(4) 0.053(4)
C1 0.126(5) 0.156(7) 0.100(5) 0.025(5) 0.043(4) -0.018(4)
C50 0.130(5) 0.062(4) 0.161(6) -0.024(4) -0.021(5) 0.017(4)
C36 0.120(5) 0.252(9) 0.096(5) -0.079(6) 0.059(4) -0.026(5)
C37 0.179(7) 0.093(5) 0.149(6) -0.009(5) 0.040(6) 0.054(5)

loop_
_atom_type_symbol
_atom_type_description
_atom_type_scat_dispersion_real
_atom_type_scat_dispersion_imag
_atom_type_scat_source
C C 0.0033 0.0016 'International Tables Vol C Tables 4.2.6.8 and 6.1.1.4'
H H 0.0000 0.0000 'International Tables Vol C Tables 4.2.6.8 and 6.1.1.4'
Br Br -0.2901 2.4595 'International Tables Vol C Tables 4.2.6.8 and 6.1.1.4'
N N 0.0061 0.0033 'International Tables Vol C Tables 4.2.6.8 and 6.1.1.4'
Sb Sb -0.5866 1.5461 'International Tables Vol C Tables 4.2.6.8 and 6.1.1.4'

loop_
_geom_angle_atom_site_label_1
_geom_angle_atom_site_label_2
_geom_angle_atom_site_label_3
_geom_angle_site_symmetry_1
_geom_angle_site_symmetry_3
_geom_angle
_geom_angle_publ_flag
C13 Sb1 C38 . . 130.85(11) y
C13 Sb1 Br1 . . 114.28(7) y
C38 Sb1 Br1 . . 87.58(8) y
Br1 Sb1 N2 . . 139.81(6) ?
Br1 Sb1 N4 . . 79.84(7) ?
N3 Sb1 Br1 . . 95.39(8) ?
N3 Sb1 N2 . . 87.84(10) ?
N3 Sb1 N1 . . 106.86(11) ?
N3 Sb1 N4 . . 56.34(10) ?
N1 Sb1 Br1 . . 85.82(8) ?
N1 Sb1 N2 . . 55.24(10) ?
N1 Sb1 N4 . . 156.22(10) ?
N4 Sb1 N2 . . 132.07(9) ?
C13 N2 Sb1 . . 82.0(2) ?
C13 N2 C14 . . 119.9(3) ?
C14 N2 Sb1 . . 154.1(2) ?
C38 N3 Sb1 . . 102.1(2) ?
C38 N3 C34 . . 116.8(3) ?
C34 N3 Sb1 . . 138.6(2) ?
C13 N1 Sb1 . . 101.6(2) ?
C13 N1 C9 . . 117.3(3) ?
C9 N1 Sb1 . . 127.6(2) ?
C39 N4 Sb1 . . 152.7(2) ?
C38 N4 Sb1 . . 83.8(2) ?
C38 N4 C39 . . 123.5(3) ?
N2 C13 N1 . . 118.0(3) ?
N2 C13 H13 . . 121.0 ?
N1 C13 H13 . . 121.0 ?
C15 C14 N2 . . 119.7(3) ?
C22 C14 N2 . . 119.4(3) ?
C22 C14 C15 . . 120.8(3) ?
C14 C15 C16 . . 122.1(3) ?
C19 C15 C14 . . 117.9(4) ?
C19 C15 C16 . . 120.0(4) ?
C40 C39 N4 . . 116.8(3) ?
C47 C39 N4 . . 121.2(4) ?
C47 C39 C40 . . 121.9(4) ?
N3 C38 H38 . . 121.1 ?
N4 C38 N3 . . 117.8(3) ?
N4 C38 H38 . . 121.1 ?
C29 C34 N3 . . 119.9(3) ?
C29 C34 C33 . . 121.8(4) ?
C33 C34 N3 . . 118.1(4) ?
C4 C9 N1 . . 119.8(3) ?
C8 C9 N1 . . 118.6(4) ?
C8 C9 C4 . . 121.6(4) ?
C15 C16 H16 . . 107.8 ?
C15 C16 C18 . . 112.9(4) ?
C15 C16 C17 . . 111.5(4) ?
C18 C16 H16 . . 107.8 ?
C17 C16 H16 . . 107.8 ?
C17 C16 C18 . . 108.8(3) ?
C14 C22 C23 . . 121.9(3) ?
C21 C22 C14 . . 118.3(4) ?
C21 C22 C23 . . 119.8(4) ?
C34 C29 C28 . . 124.1(4) ?
C34 C29 C30 . . 117.8(4) ?
C30 C29 C28 . . 118.0(4) ?
C9 C4 C3 . . 123.9(4) ?
C5 C4 C9 . . 117.5(4) ?
C5 C4 C3 . . 118.6(4) ?
C15 C19 H19 . . 119.3 ?
C20 C19 C15 . . 121.4(4) ?
C20 C19 H19 . . 119.3 ?
C29 C28 H28 . . 107.7 ?
C29 C28 C26 . . 114.2(4) ?
C29 C28 C27 . . 111.1(4) ?
C26 C28 H28 . . 107.7 ?
C26 C28 C27 . . 108.2(4) ?
C27 C28 H28 . . 107.7 ?
C22 C23 H23 . . 107.5 ?
C24 C23 C22 . . 112.6(4) ?
C24 C23 H23 . . 107.5 ?
C25 C23 C22 . . 111.3(4) ?
C25 C23 H23 . . 107.5 ?
C25 C23 C24 . . 110.1(4) ?
C39 C40 C41 . . 121.0(4) ?
C44 C40 C39 . . 117.5(4) ?
C44 C40 C41 . . 121.4(4) ?
C9 C8 C10 . . 122.6(4) ?
C7 C8 C9 . . 117.4(4) ?
C7 C8 C10 . . 119.9(4) ?
C34 C33 C35 . . 122.5(4) ?
C32 C33 C34 . . 117.3(5) ?
C32 C33 C35 . . 119.9(4) ?
C22 C21 H21 . . 119.2 ?
C20 C21 C22 . . 121.7(4) ?
C20 C21 H21 . . 119.2 ?
C39 C47 C46 . . 117.3(5) ?
C39 C47 C48 . . 123.5(4) ?
C46 C47 C48 . . 119.2(5) ?
C8 C10 H10 . . 107.7 ?
C8 C10 C11 . . 110.1(4) ?
C8 C10 C12 . . 112.5(5) ?
C11 C10 H10 . . 107.7 ?
C11 C10 C12 . . 110.8(5) ?
C12 C10 H10 . . 107.7 ?
C4 C3 H3 . . 107.4 ?
C4 C3 C2 . . 112.3(4) ?
C4 C3 C1 . . 111.2(4) ?
C2 C3 H3 . . 107.4 ?
C2 C3 C1 . . 111.0(4) ?
C1 C3 H3 . . 107.4 ?
C40 C41 H41 . . 106.6 ?
C40 C41 C43 . . 111.0(4) ?
C40 C41 C42 . . 113.5(4) ?
C43 C41 H41 . . 106.6 ?
C43 C41 C42 . . 111.9(4) ?
C42 C41 H41 . . 106.6 ?
C19 C20 H20 . . 120.0 ?
C21 C20 C19 . . 119.9(4) ?
C21 C20 H20 . . 120.0 ?
C40 C44 H44 . . 119.3 ?
C45 C44 C40 . . 121.3(5) ?
C45 C44 H44 . . 119.3 ?
C4 C5 H5 . . 119.1 ?
C6 C5 C4 . . 121.8(5) ?
C6 C5 H5 . . 119.1 ?
C16 C18 H18A . . 109.5 ?
C16 C18 H18B . . 109.5 ?
C16 C18 H18C . . 109.5 ?
H18A C18 H18B . . 109.5 ?
H18A C18 H18C . . 109.5 ?
H18B C18 H18C . . 109.5 ?
C8 C7 H7 . . 119.1 ?
C6 C7 C8 . . 121.9(5) ?
C6 C7 H7 . . 119.1 ?
C28 C26 H26A . . 109.5 ?
C28 C26 H26B . . 109.5 ?
C28 C26 H26C . . 109.5 ?
H26A C26 H26B . . 109.5 ?
H26A C26 H26C . . 109.5 ?
H26B C26 H26C . . 109.5 ?
C5 C6 C7 . . 119.7(5) ?
C5 C6 H6 . . 120.1 ?
C7 C6 H6 . . 120.1 ?
C29 C30 H30 . . 119.7 ?
C31 C30 C29 . . 120.6(5) ?
C31 C30 H30 . . 119.7 ?
C28 C27 H27A . . 109.5 ?
C28 C27 H27B . . 109.5 ?
C28 C27 H27C . . 109.5 ?
H27A C27 H27B . . 109.5 ?
H27A C27 H27C . . 109.5 ?
H27B C27 H27C . . 109.5 ?
C16 C17 H17A . . 109.5 ?
C16 C17 H17B . . 109.5 ?
C16 C17 H17C . . 109.5 ?
H17A C17 H17B . . 109.5 ?
H17A C17 H17C . . 109.5 ?
H17B C17 H17C . . 109.5 ?
C41 C43 H43A . . 109.5 ?
C41 C43 H43B . . 109.5 ?
C41 C43 H43C . . 109.5 ?
H43A C43 H43B . . 109.5 ?
H43A C43 H43C . . 109.5 ?
H43B C43 H43C . . 109.5 ?
C47 C46 H46 . . 119.2 ?
C45 C46 C47 . . 121.6(5) ?
C45 C46 H46 . . 119.2 ?
C33 C35 H35 . . 107.4 ?
C33 C35 C36 . . 114.2(5) ?
C33 C35 C37 . . 110.4(5) ?
C36 C35 H35 . . 107.4 ?
C37 C35 H35 . . 107.4 ?
C37 C35 C36 . . 109.8(5) ?
C47 C48 H48 . . 107.6 ?
C47 C48 C49 . . 110.8(4) ?
C47 C48 C50 . . 111.8(5) ?
C49 C48 H48 . . 107.6 ?
C50 C48 H48 . . 107.6 ?
C50 C48 C49 . . 111.3(4) ?
C33 C32 H32 . . 119.2 ?
C31 C32 C33 . . 121.7(5) ?
C31 C32 H32 . . 119.2 ?
C44 C45 H45 . . 119.8 ?
C46 C45 C44 . . 120.3(5) ?
C46 C45 H45 . . 119.8 ?
C30 C31 H31 . . 119.6 ?
C32 C31 C30 . . 120.8(5) ?
C32 C31 H31 . . 119.6 ?
C48 C49 H49A . . 109.5 ?
C48 C49 H49B . . 109.5 ?
C48 C49 H49C . . 109.5 ?
H49A C49 H49B . . 109.5 ?
H49A C49 H49C . . 109.5 ?
H49B C49 H49C . . 109.5 ?
C41 C42 H42A . . 109.5 ?
C41 C42 H42B . . 109.5 ?
C41 C42 H42C . . 109.5 ?
H42A C42 H42B . . 109.5 ?
H42A C42 H42C . . 109.5 ?
H42B C42 H42C . . 109.5 ?
C23 C24 H24A . . 109.5 ?
C23 C24 H24B . . 109.5 ?
C23 C24 H24C . . 109.5 ?
H24A C24 H24B . . 109.5 ?
H24A C24 H24C . . 109.5 ?
H24B C24 H24C . . 109.5 ?
C23 C25 H25A . . 109.5 ?
C23 C25 H25B . . 109.5 ?
C23 C25 H25C . . 109.5 ?
H25A C25 H25B . . 109.5 ?
H25A C25 H25C . . 109.5 ?
H25B C25 H25C . . 109.5 ?
C10 C11 H11A . . 109.5 ?
C10 C11 H11B . . 109.5 ?
C10 C11 H11C . . 109.5 ?
H11A C11 H11B . . 109.5 ?
H11A C11 H11C . . 109.5 ?
H11B C11 H11C . . 109.5 ?
C3 C2 H2A . . 109.5 ?
C3 C2 H2B . . 109.5 ?
C3 C2 H2C . . 109.5 ?
H2A C2 H2B . . 109.5 ?
H2A C2 H2C . . 109.5 ?
H2B C2 H2C . . 109.5 ?
C10 C12 H12A . . 109.5 ?
C10 C12 H12B . . 109.5 ?
C10 C12 H12C . . 109.5 ?
H12A C12 H12B . . 109.5 ?
H12A C12 H12C . . 109.5 ?
H12B C12 H12C . . 109.5 ?
C3 C1 H1A . . 109.5 ?
C3 C1 H1B . . 109.5 ?
C3 C1 H1C . . 109.5 ?
H1A C1 H1B . . 109.5 ?
H1A C1 H1C . . 109.5 ?
H1B C1 H1C . . 109.5 ?
C48 C50 H50A . . 109.5 ?
C48 C50 H50B . . 109.5 ?
C48 C50 H50C . . 109.5 ?
H50A C50 H50B . . 109.5 ?
H50A C50 H50C . . 109.5 ?
H50B C50 H50C . . 109.5 ?
C35 C36 H36A . . 109.5 ?
C35 C36 H36B . . 109.5 ?
C35 C36 H36C . . 109.5 ?
H36A C36 H36B . . 109.5 ?
H36A C36 H36C . . 109.5 ?
H36B C36 H36C . . 109.5 ?
C35 C37 H37A . . 109.5 ?
C35 C37 H37B . . 109.5 ?
C35 C37 H37C . . 109.5 ?
H37A C37 H37B . . 109.5 ?
H37A C37 H37C . . 109.5 ?
H37B C37 H37C . . 109.5 ?

loop_
_geom_bond_atom_site_label_1
_geom_bond_atom_site_label_2
_geom_bond_site_symmetry_2
_geom_bond_distance
_geom_bond_publ_flag
Sb1 Br1 . 2.5581(6) y
Sb1 N2 . 2.629(3) y
Sb1 N3 . 2.111(3) y
Sb1 N1 . 2.158(3) y
Sb1 N4 . 2.576(3) y
N2 C13 . 1.290(4) ?
N2 C14 . 1.421(4) ?
N3 C38 . 1.365(4) ?
N3 C34 . 1.449(4) ?
N1 C13 . 1.344(4) ?
N1 C9 . 1.453(5) ?
N4 C39 . 1.429(4) ?
N4 C38 . 1.263(4) ?
C13 H13 . 0.9500 ?
C14 C15 . 1.405(5) ?
C14 C22 . 1.402(5) ?
C15 C16 . 1.515(5) ?
C15 C19 . 1.391(5) ?
C39 C40 . 1.407(5) ?
C39 C47 . 1.397(6) ?
C38 H38 . 0.9500 ?
C34 C29 . 1.388(5) ?
C34 C33 . 1.397(5) ?
C9 C4 . 1.402(5) ?
C9 C8 . 1.396(5) ?
C16 H16 . 1.0000 ?
C16 C18 . 1.527(6) ?
C16 C17 . 1.524(6) ?
C22 C23 . 1.518(5) ?
C22 C21 . 1.385(5) ?
C29 C28 . 1.520(6) ?
C29 C30 . 1.407(6) ?
C4 C3 . 1.507(6) ?
C4 C5 . 1.397(6) ?
C19 H19 . 0.9500 ?
C19 C20 . 1.374(6) ?
C28 H28 . 1.0000 ?
C28 C26 . 1.528(6) ?
C28 C27 . 1.536(6) ?
C23 H23 . 1.0000 ?
C23 C24 . 1.518(7) ?
C23 C25 . 1.512(7) ?
C40 C41 . 1.499(6) ?
C40 C44 . 1.389(6) ?
C8 C10 . 1.506(6) ?
C8 C7 . 1.395(6) ?
C33 C35 . 1.507(7) ?
C33 C32 . 1.398(6) ?
C21 H21 . 0.9500 ?
C21 C20 . 1.361(6) ?
C47 C46 . 1.397(6) ?
C47 C48 . 1.513(6) ?
C10 H10 . 1.0000 ?
C10 C11 . 1.523(7) ?
C10 C12 . 1.530(6) ?
C3 H3 . 1.0000 ?
C3 C2 . 1.514(6) ?
C3 C1 . 1.534(7) ?
C41 H41 . 1.0000 ?
C41 C43 . 1.529(6) ?
C41 C42 . 1.533(6) ?
C20 H20 . 0.9500 ?
C44 H44 . 0.9500 ?
C44 C45 . 1.372(7) ?
C5 H5 . 0.9500 ?
C5 C6 . 1.359(7) ?
C18 H18A . 0.9800 ?
C18 H18B . 0.9800 ?
C18 H18C . 0.9800 ?
C7 H7 . 0.9500 ?
C7 C6 . 1.369(7) ?
C26 H26A . 0.9800 ?
C26 H26B . 0.9800 ?
C26 H26C . 0.9800 ?
C6 H6 . 0.9500 ?
C30 H30 . 0.9500 ?
C30 C31 . 1.364(8) ?
C27 H27A . 0.9800 ?
C27 H27B . 0.9800 ?
C27 H27C . 0.9800 ?
C17 H17A . 0.9800 ?
C17 H17B . 0.9800 ?
C17 H17C . 0.9800 ?
C43 H43A . 0.9800 ?
C43 H43B . 0.9800 ?
C43 H43C . 0.9800 ?
C46 H46 . 0.9500 ?
C46 C45 . 1.362(7) ?
C35 H35 . 1.0000 ?
C35 C36 . 1.543(7) ?
C35 C37 . 1.538(8) ?
C48 H48 . 1.0000 ?
C48 C49 . 1.536(7) ?
C48 C50 . 1.523(7) ?
C32 H32 . 0.9500 ?
C32 C31 . 1.349(8) ?
C45 H45 . 0.9500 ?
C31 H31 . 0.9500 ?
C49 H49A . 0.9800 ?
C49 H49B . 0.9800 ?
C49 H49C . 0.9800 ?
C42 H42A . 0.9800 ?
C42 H42B . 0.9800 ?
C42 H42C . 0.9800 ?
C24 H24A . 0.9800 ?
C24 H24B . 0.9800 ?
C24 H24C . 0.9800 ?
C25 H25A . 0.9800 ?
C25 H25B . 0.9800 ?
C25 H25C . 0.9800 ?
C11 H11A . 0.9800 ?
C11 H11B . 0.9800 ?
C11 H11C . 0.9800 ?
C2 H2A . 0.9800 ?
C2 H2B . 0.9800 ?
C2 H2C . 0.9800 ?
C12 H12A . 0.9800 ?
C12 H12B . 0.9800 ?
C12 H12C . 0.9800 ?
C1 H1A . 0.9800 ?
C1 H1B . 0.9800 ?
C1 H1C . 0.9800 ?
C50 H50A . 0.9800 ?
C50 H50B . 0.9800 ?
C50 H50C . 0.9800 ?
C36 H36A . 0.9800 ?
C36 H36B . 0.9800 ?
C36 H36C . 0.9800 ?
C37 H37A . 0.9800 ?
C37 H37B . 0.9800 ?
C37 H37C . 0.9800 ?

loop_
_geom_torsion_atom_site_label_1
_geom_torsion_atom_site_label_2
_geom_torsion_atom_site_label_3
_geom_torsion_atom_site_label_4
_geom_torsion_site_symmetry_1
_geom_torsion_site_symmetry_2
_geom_torsion_site_symmetry_3
_geom_torsion_site_symmetry_4
_geom_torsion
_geom_torsion_publ_flag
Sb1 N2 C13 N1 . . . . -15.5(3) ?
Sb1 N2 C14 C15 . . . . 137.4(4) ?
Sb1 N2 C14 C22 . . . . -39.2(7) ?
Sb1 N3 C38 N4 . . . . 2.2(4) ?
Sb1 N3 C34 C29 . . . . 83.9(4) ?
Sb1 N3 C34 C33 . . . . -101.0(4) ?
Sb1 N1 C13 N2 . . . . 19.3(3) ?
Sb1 N1 C9 C4 . . . . 65.8(4) ?
Sb1 N1 C9 C8 . . . . -115.0(4) ?
Sb1 N4 C39 C40 . . . . -67.8(6) ?
Sb1 N4 C39 C47 . . . . 108.3(6) ?
Sb1 N4 C38 N3 . . . . -1.8(3) ?
N2 C14 C15 C16 . . . . 1.9(5) ?
N2 C14 C15 C19 . . . . -177.0(3) ?
N2 C14 C22 C23 . . . . -3.3(5) ?
N2 C14 C22 C21 . . . . 176.1(3) ?
N3 C34 C29 C28 . . . . -3.6(6) ?
N3 C34 C29 C30 . . . . 173.2(4) ?
N3 C34 C33 C35 . . . . -0.4(6) ?
N3 C34 C33 C32 . . . . -173.8(4) ?
N1 C9 C4 C3 . . . . -4.0(6) ?
N1 C9 C4 C5 . . . . 176.6(4) ?
N1 C9 C8 C10 . . . . 2.1(6) ?
N1 C9 C8 C7 . . . . -175.9(4) ?
N4 C39 C40 C41 . . . . -1.5(5) ?
N4 C39 C40 C44 . . . . 174.6(4) ?
N4 C39 C47 C46 . . . . -175.8(4) ?
N4 C39 C47 C48 . . . . 3.0(6) ?
C13 N2 C14 C15 . . . . -78.1(4) ?
C13 N2 C14 C22 . . . . 105.3(4) ?
C13 N1 C9 C4 . . . . -67.3(5) ?
C13 N1 C9 C8 . . . . 111.9(4) ?
C14 N2 C13 N1 . . . . 179.3(3) ?
C14 C15 C16 C18 . . . . -141.1(4) ?
C14 C15 C16 C17 . . . . 96.1(4) ?
C14 C15 C19 C20 . . . . 1.0(6) ?
C14 C22 C23 C24 . . . . -129.2(5) ?
C14 C22 C23 C25 . . . . 106.5(5) ?
C14 C22 C21 C20 . . . . 0.9(6) ?
C15 C14 C22 C23 . . . . -180.0(4) ?
C15 C14 C22 C21 . . . . -0.5(6) ?
C15 C19 C20 C21 . . . . -0.6(7) ?
C39 N4 C38 N3 . . . . 179.1(3) ?
C39 C40 C41 C43 . . . . 91.3(5) ?
C39 C40 C41 C42 . . . . -141.6(4) ?
C39 C40 C44 C45 . . . . 2.0(7) ?
C39 C47 C46 C45 . . . . 1.0(7) ?
C39 C47 C48 C49 . . . . 113.9(5) ?
C39 C47 C48 C50 . . . . -121.3(5) ?
C38 N3 C34 C29 . . . . -73.9(4) ?
C38 N3 C34 C33 . . . . 101.2(4) ?
C38 N4 C39 C40 . . . . 110.3(4) ?
C38 N4 C39 C47 . . . . -73.6(5) ?
C34 N3 C38 N4 . . . . 167.4(3) ?
C34 C29 C28 C26 . . . . -143.1(4) ?
C34 C29 C28 C27 . . . . 94.2(5) ?
C34 C29 C30 C31 . . . . 1.2(7) ?
C34 C33 C35 C36 . . . . 150.3(5) ?
C34 C33 C35 C37 . . . . -85.3(6) ?
C34 C33 C32 C31 . . . . -0.3(8) ?
C9 N1 C13 N2 . . . . 163.0(3) ?
C9 C4 C3 C2 . . . . 122.6(5) ?
C9 C4 C3 C1 . . . . -112.4(5) ?
C9 C4 C5 C6 . . . . 0.2(7) ?
C9 C8 C10 C11 . . . . -101.6(5) ?
C9 C8 C10 C12 . . . . 134.2(5) ?
C9 C8 C7 C6 . . . . -1.7(8) ?
C16 C15 C19 C20 . . . . -177.9(4) ?
C22 C14 C15 C16 . . . . 178.5(3) ?
C22 C14 C15 C19 . . . . -0.4(5) ?
C22 C21 C20 C19 . . . . -0.4(7) ?
C29 C34 C33 C35 . . . . 174.6(4) ?
C29 C34 C33 C32 . . . . 1.2(6) ?
C29 C30 C31 C32 . . . . -0.3(9) ?
C4 C9 C8 C10 . . . . -178.7(4) ?
C4 C9 C8 C7 . . . . 3.2(6) ?
C4 C5 C6 C7 . . . . 1.3(8) ?
C19 C15 C16 C18 . . . . 37.7(5) ?
C19 C15 C16 C17 . . . . -85.1(5) ?
C28 C29 C30 C31 . . . . 178.2(5) ?
C23 C22 C21 C20 . . . . -179.6(4) ?
C40 C39 C47 C46 . . . . 0.1(6) ?
C40 C39 C47 C48 . . . . 179.0(4) ?
C40 C44 C45 C46 . . . . -1.1(8) ?
C8 C9 C4 C3 . . . . 176.9(4) ?
C8 C9 C4 C5 . . . . -2.5(6) ?
C8 C7 C6 C5 . . . . -0.5(9) ?
C33 C34 C29 C28 . . . . -178.5(4) ?
C33 C34 C29 C30 . . . . -1.7(6) ?
C33 C32 C31 C30 . . . . -0.2(9) ?
C21 C22 C23 C24 . . . . 51.3(6) ?
C21 C22 C23 C25 . . . . -72.9(6) ?
C47 C39 C40 C41 . . . . -177.6(4) ?
C47 C39 C40 C44 . . . . -1.5(6) ?
C47 C46 C45 C44 . . . . -0.5(8) ?
C10 C8 C7 C6 . . . . -179.8(5) ?
C3 C4 C5 C6 . . . . -179.2(5) ?
C41 C40 C44 C45 . . . . 178.1(4) ?
C44 C40 C41 C43 . . . . -84.6(5) ?
C44 C40 C41 C42 . . . . 42.5(6) ?
C5 C4 C3 C2 . . . . -58.0(6) ?
C5 C4 C3 C1 . . . . 67.0(6) ?
C7 C8 C10 C11 . . . . 76.3(6) ?
C7 C8 C10 C12 . . . . -47.8(6) ?
C30 C29 C28 C26 . . . . 40.1(5) ?
C30 C29 C28 C27 . . . . -82.6(5) ?
C46 C47 C48 C49 . . . . -67.3(6) ?
C46 C47 C48 C50 . . . . 57.5(6) ?
C35 C33 C32 C31 . . . . -173.8(5) ?
C48 C47 C46 C45 . . . . -178.0(5) ?
C32 C33 C35 C36 . . . . -36.5(7) ?
C32 C33 C35 C37 . . . . 87.9(6) ?

_cod_database_fobs_code 2022433
